data_6000449
loop_
_publ_author_name
'Yeom, Y. H.'
'Kim, A. N.'
'Kim, Y.'
'Song, S. H.'
'Seff, K.'

_publ_section_title
;
 Crystal structure of a benzene sorption complex of dehydrated fully
 Ca2+-exchanged zeolite x
;
_journal_name_full 'Journal of Physical Chemistry B'
_journal_page_first 6071
_journal_page_last 6077
_journal_paper_doi 10.1021/jp981437k
_journal_volume 102
_journal_year 1998
_chemical_formula_sum 'C168 H168 Al92 Ca46 O384 Si100'
_space_group_name_H-M_alt Fd3
_cell_angle_alpha 90.000
_cell_angle_beta 90.000
_cell_angle_gamma 90.000
_cell_length_a 24.9530
_cell_length_b 24.9530
_cell_length_c 24.9530
_cell_volume 15537.04
_cod_database_code 6000449

loop_
_atom_site_label
_atom_site_fract_x
_atom_site_fract_y
_atom_site_fract_z
? ? ? ?
